data_4340865
loop_
_publ_author_name
'Schallenberg, David'
'Neubauer, Antje'
'Erdmann, Elisa'
'T\"anzler, Marco'
'Villinger, Alexander'
'Lochbrunner, Stefan'
'Seidel, Wolfram W.'

_publ_section_title
;
 Dinuclear Ru/Ni, Ir/Ni, and Ir/Pt Complexes with Bridging
 Phenanthroline-5,6-dithiolate: Synthesis, Structure, and Electrochemical
 and Photophysical Behavior.
;
_journal_issue 17
_journal_name_full 'Inorganic chemistry'
_journal_page_first 8859
_journal_page_last 8873
_journal_paper_doi 10.1021/ic4031206
_journal_volume 53
_journal_year 2014
_chemical_formula_moiety 'C40 H30 Ir N6 S2 +, F6 P -, C H2 Cl2'
_chemical_formula_sum 'C41 H32 Cl2 F6 Ir N6 P S2'
_chemical_formula_weight 1080.92
_chemical_name_systematic
;
 ?
;
_space_group_IT_number 15
_symmetry_cell_setting monoclinic
_symmetry_Int_Tables_number 15
_symmetry_space_group_name_Hall '-C 2yc'
_symmetry_space_group_name_H-M 'C 1 2/c 1'
_atom_sites_solution_hydrogens geom
_atom_sites_solution_primary direct
_atom_sites_solution_secondary difmap
_audit_creation_method SHELXL-97
_cell_angle_alpha 90.00
_cell_angle_beta 122.7530(10)
_cell_angle_gamma 90.00
_cell_formula_units_Z 4
_cell_length_a 18.2827(12)
_cell_length_b 17.2083(11)
_cell_length_c 15.2584(10)
_cell_measurement_reflns_used 9925
_cell_measurement_temperature 173(2)
_cell_measurement_theta_max 65.052
_cell_measurement_theta_min 4.734
_cell_volume 4037.3(5)
_computing_cell_refinement 'Bruker Apex V7.51A'
_computing_data_collection 'Bruker Apex V7.51A'
_computing_data_reduction 'Bruker SAINT'
_computing_molecular_graphics 'ORTEP-3v2.01 (Farrugia, 1997)'
_computing_publication_material SHELXL-97
_computing_structure_refinement 'SHELXL-97 (Sheldrick, 1997)'
_computing_structure_solution 'SHELXS-97 (Sheldrick, 1997)'
_diffrn_ambient_temperature 173(2)
_diffrn_measured_fraction_theta_full 0.998
_diffrn_measured_fraction_theta_max 0.998
_diffrn_measurement_device_type 'Bruker Apex Kappa-II-CCD-diffractometer'
_diffrn_measurement_method 'phi and omega scans'
_diffrn_radiation_monochromator graphite
_diffrn_radiation_source 'sealed tube'
_diffrn_radiation_type MoK\a
_diffrn_radiation_wavelength 0.71073
_diffrn_reflns_av_R_equivalents 0.0353
_diffrn_reflns_av_sigmaI/netI 0.0264
_diffrn_reflns_limit_h_max 26
_diffrn_reflns_limit_h_min -27
_diffrn_reflns_limit_k_max 21
_diffrn_reflns_limit_k_min -25
_diffrn_reflns_limit_l_max 22
_diffrn_reflns_limit_l_min -22
_diffrn_reflns_number 34484
_diffrn_reflns_theta_full 32.00
_diffrn_reflns_theta_max 32.00
_diffrn_reflns_theta_min 1.78
_exptl_absorpt_coefficient_mu 3.651
_exptl_absorpt_correction_T_max 0.6684
_exptl_absorpt_correction_T_min 0.1758
_exptl_absorpt_correction_type multi-scan
_exptl_absorpt_process_details '(SADABS; Sheldrick, 2004)'
_exptl_crystal_colour yellow
_exptl_crystal_density_diffrn 1.778
_exptl_crystal_density_method 'not measured'
_exptl_crystal_description block
_exptl_crystal_F_000 2128
_exptl_crystal_size_max 0.73
_exptl_crystal_size_mid 0.14
_exptl_crystal_size_min 0.12
_refine_diff_density_max 2.567
_refine_diff_density_min -1.402
_refine_diff_density_rms 0.159
_refine_ls_extinction_method none
_refine_ls_goodness_of_fit_ref 1.054
_refine_ls_hydrogen_treatment constr
_refine_ls_matrix_type full
_refine_ls_number_parameters 289
_refine_ls_number_reflns 7002
_refine_ls_number_restraints 5
_refine_ls_restrained_S_all 1.053
_refine_ls_R_factor_all 0.0472
_refine_ls_R_factor_gt 0.0385
_refine_ls_shift/su_max 0.001
_refine_ls_shift/su_mean 0.000
_refine_ls_structure_factor_coef Fsqd
_refine_ls_weighting_details 'calc w=1/[\s^2^(Fo^2^)+(0.0501P)^2^+28.5838P] where P=(Fo^2^+2Fc^2^)/3'
_refine_ls_weighting_scheme calc
_refine_ls_wR_factor_gt 0.1027
_refine_ls_wR_factor_ref 0.1064
_reflns_number_gt 5989
_reflns_number_total 7002
_reflns_threshold_expression >2\s(I)
_cod_data_source_file ic4031206_si_003.cif
_cod_data_source_block is_schal220
_cod_depositor_comments 'Adding full bibliography for 4340865--4340867.cif.'
_cod_original_sg_symbol_H-M 'C 2/c'
_cod_database_code 4340865

loop_
_symmetry_equiv_pos_as_xyz
'x, y, z'
'-x, y, -z+1/2'
'x+1/2, y+1/2, z'
'-x+1/2, y+1/2, -z+1/2'
'-x, -y, -z'
'x, -y, z-1/2'
'-x+1/2, -y+1/2, -z'
'x+1/2, -y+1/2, z-1/2'

loop_
_atom_site_label
_atom_site_type_symbol
_atom_site_fract_x
_atom_site_fract_y
_atom_site_fract_z
_atom_site_U_iso_or_equiv
_atom_site_adp_type
_atom_site_occupancy
_atom_site_symmetry_multiplicity
_atom_site_calc_flag
_atom_site_refinement_flags
_atom_site_disorder_assembly
_atom_site_disorder_group
Ir1 Ir 1.0000 0.497477(10) 0.7500 0.02009(6) Uani 1 2 d S . .
S1 S 0.93694(6) 0.09805(5) 0.79628(7) 0.0320(2) Uani 1 1 d . . .
N1 N 0.94818(19) 0.40030(17) 0.7862(2) 0.0219(5) Uani 1 1 d . . .
N2 N 0.8861(2) 0.50578(16) 0.6073(2) 0.0236(5) Uani 1 1 d . . .
C1 C 0.9720(2) 0.32991(19) 0.7697(2) 0.0206(6) Uani 1 1 d . . .
C2 C 0.9455(2) 0.2599(2) 0.7897(2) 0.0238(6) Uani 1 1 d . . .
C3 C 0.8902(3) 0.2644(2) 0.8276(3) 0.0304(7) Uani 1 1 d . A .
H3 H 0.8710 0.2183 0.8434 0.036 Uiso 1 1 calc R . .
C4 C 0.8643(3) 0.3357(3) 0.8415(3) 0.0313(8) Uani 1 1 d . . .
H4 H 0.8261 0.3394 0.8655 0.038 Uiso 1 1 calc R A .
C5 C 0.8947(2) 0.4028(2) 0.8198(3) 0.0271(7) Uani 1 1 d . A .
H5 H 0.8764 0.4520 0.8294 0.033 Uiso 1 1 calc R . .
C6 C 0.9745(2) 0.1874(2) 0.7705(3) 0.0280(7) Uani 1 1 d . . .
C7A C 1.0381(5) 0.0632(4) 0.9066(5) 0.0437(14) Uani 0.629(6) 1 d PD A 1
H7A H 1.0318 0.0078 0.9192 0.052 Uiso 0.629(6) 1 calc PR A 1
H7B H 1.0842 0.0669 0.8914 0.052 Uiso 0.629(6) 1 calc PR A 1
C8A C 1.0646(6) 0.1105(5) 1.0042(6) 0.0523(17) Uani 0.629(6) 1 d PD A 1
H8A H 1.0842 0.1627 0.9981 0.063 Uiso 0.629(6) 1 calc PR A 1
H8B H 1.0135 0.1173 1.0099 0.063 Uiso 0.629(6) 1 calc PR A 1
C9A C 1.1352(7) 0.0720(8) 1.0993(6) 0.057(3) Uani 0.629(6) 1 d PD A 1
N3A N 1.1826(13) 0.0297(11) 1.1619(9) 0.062(3) Uani 0.629(6) 1 d PD A 1
C7B C 1.0050(7) 0.0962(8) 0.9375(9) 0.0437(14) Uani 0.371(6) 1 d PD A 2
H7C H 1.0110 0.1494 0.9656 0.052 Uiso 0.371(6) 1 calc PR A 2
H7D H 0.9782 0.0628 0.9656 0.052 Uiso 0.371(6) 1 calc PR A 2
C8B C 1.0944(8) 0.0644(9) 0.9703(10) 0.0523(17) Uani 0.371(6) 1 d PD A 2
H8C H 1.0870 0.0162 0.9308 0.063 Uiso 0.371(6) 1 calc PR A 2
H8D H 1.1249 0.1028 0.9529 0.063 Uiso 0.371(6) 1 calc PR A 2
C9B C 1.1476(10) 0.0475(11) 1.0831(9) 0.057(3) Uani 0.371(6) 1 d PD A 2
N3B N 1.192(3) 0.049(2) 1.1716(16) 0.062(3) Uani 0.371(6) 1 d PD A 2
C10 C 0.8303(2) 0.5618(2) 0.5988(3) 0.0279(7) Uani 1 1 d . . .
C11 C 0.7542(3) 0.5765(3) 0.5027(3) 0.0416(10) Uani 1 1 d . . .
H11 H 0.7152 0.6158 0.4967 0.050 Uiso 1 1 calc R . .
C12 C 0.7354(3) 0.5338(3) 0.4161(3) 0.0403(10) Uani 1 1 d . . .
H12 H 0.6842 0.5443 0.3501 0.048 Uiso 1 1 calc R . .
C13 C 0.7917(3) 0.4762(3) 0.4263(3) 0.0330(8) Uani 1 1 d . . .
H13 H 0.7794 0.4455 0.3681 0.040 Uiso 1 1 calc R . .
C14 C 0.8664(3) 0.4639(2) 0.5232(3) 0.0280(7) Uani 1 1 d . . .
H14 H 0.9054 0.4241 0.5305 0.034 Uiso 1 1 calc R . .
C15 C 0.9405(2) 0.58112(19) 0.7810(3) 0.0213(6) Uani 1 1 d . . .
C16 C 0.8586(2) 0.6034(2) 0.6961(3) 0.0280(7) Uani 1 1 d . . .
C17 C 0.8088(3) 0.6595(3) 0.7062(3) 0.0409(10) Uani 1 1 d . . .
H17 H 0.7539 0.6740 0.6473 0.049 Uiso 1 1 calc R . .
C18 C 0.8390(3) 0.6943(3) 0.8016(4) 0.0403(10) Uani 1 1 d . . .
H18 H 0.8047 0.7322 0.8086 0.048 Uiso 1 1 calc R . .
C19 C 0.9200(3) 0.6735(2) 0.8871(3) 0.0320(8) Uani 1 1 d . . .
H19 H 0.9414 0.6975 0.9527 0.038 Uiso 1 1 calc R . .
C20 C 0.9693(3) 0.6181(2) 0.8768(3) 0.0278(7) Uani 1 1 d . . .
H20 H 1.0244 0.6045 0.9360 0.033 Uiso 1 1 calc R . .
P1 P 0.7500 0.2500 0.5000 0.0241(2) Uani 1 2 d S . .
F1 F 0.84679(16) 0.26665(19) 0.5291(2) 0.0462(7) Uani 1 1 d . . .
F2 F 0.78642(18) 0.18592(16) 0.5891(2) 0.0443(7) Uani 1 1 d . . .
F3 F 0.7619(2) 0.31444(19) 0.5816(2) 0.0524(8) Uani 1 1 d . . .
C23 C 0.9788(11) 0.7785(7) 0.7160(10) 0.064(4) Uani 0.50 1 d P . .
H23A H 0.9612 0.7420 0.7515 0.077 Uiso 0.50 1 calc PR . .
H23B H 1.0344 0.7590 0.7275 0.077 Uiso 0.50 1 calc PR . .
Cl1 Cl 0.8975(5) 0.7730(3) 0.5770(5) 0.1275(16) Uani 0.50 1 d P . .
Cl2 Cl 1.0002(5) 0.8709(3) 0.7799(5) 0.1275(16) Uani 0.50 1 d P . .

loop_
_atom_site_aniso_label
_atom_site_aniso_U_11
_atom_site_aniso_U_22
_atom_site_aniso_U_33
_atom_site_aniso_U_23
_atom_site_aniso_U_13
_atom_site_aniso_U_12
Ir1 0.02289(9) 0.02254(9) 0.01568(8) 0.000 0.01098(7) 0.000
S1 0.0292(4) 0.0221(4) 0.0268(4) 0.0020(3) 0.0034(3) -0.0077(3)
N1 0.0215(12) 0.0272(13) 0.0169(11) -0.0008(10) 0.0103(10) 0.0002(10)
N2 0.0245(13) 0.0279(14) 0.0177(12) -0.0008(10) 0.0109(11) -0.0042(10)
C1 0.0179(13) 0.0247(14) 0.0157(12) 0.0000(10) 0.0068(11) 0.0000(11)
C2 0.0199(14) 0.0263(15) 0.0155(12) 0.0000(11) 0.0033(11) -0.0034(11)
C3 0.0270(17) 0.0360(18) 0.0257(16) 0.0023(14) 0.0127(14) -0.0071(14)
C4 0.0298(18) 0.041(2) 0.0279(17) 0.0013(15) 0.0191(15) -0.0035(15)
C5 0.0285(17) 0.0318(17) 0.0251(15) -0.0008(13) 0.0172(14) -0.0011(13)
C6 0.0245(16) 0.0240(15) 0.0206(14) 0.0006(12) 0.0024(13) -0.0036(12)
C7A 0.045(4) 0.039(3) 0.033(3) 0.006(2) 0.012(3) 0.003(3)
C8A 0.054(4) 0.049(4) 0.043(4) 0.005(3) 0.018(3) -0.004(3)
C9A 0.041(4) 0.082(9) 0.039(4) -0.003(4) 0.016(3) -0.018(4)
N3A 0.043(6) 0.065(10) 0.045(3) 0.024(5) 0.002(3) -0.026(5)
C7B 0.045(4) 0.039(3) 0.033(3) 0.006(2) 0.012(3) 0.003(3)
C8B 0.054(4) 0.049(4) 0.043(4) 0.005(3) 0.018(3) -0.004(3)
C9B 0.041(4) 0.082(9) 0.039(4) -0.003(4) 0.016(3) -0.018(4)
N3B 0.043(6) 0.065(10) 0.045(3) 0.024(5) 0.002(3) -0.026(5)
C10 0.0204(15) 0.0395(19) 0.0220(15) -0.0017(13) 0.0103(13) 0.0007(13)
C11 0.0230(17) 0.061(3) 0.0272(18) -0.0046(18) 0.0046(15) 0.0086(18)
C12 0.0257(19) 0.061(3) 0.0209(16) -0.0015(18) 0.0035(14) -0.0017(18)
C13 0.0319(19) 0.042(2) 0.0200(15) -0.0053(14) 0.0105(15) -0.0092(16)
C14 0.0309(18) 0.0303(17) 0.0208(14) -0.0034(13) 0.0127(14) -0.0050(14)
C15 0.0224(14) 0.0226(14) 0.0196(13) 0.0000(11) 0.0118(12) -0.0012(11)
C16 0.0212(15) 0.0390(18) 0.0232(15) -0.0040(13) 0.0116(13) 0.0013(13)
C17 0.0279(19) 0.057(3) 0.033(2) -0.0037(18) 0.0139(17) 0.0132(18)
C18 0.038(2) 0.051(3) 0.036(2) -0.0048(18) 0.0231(18) 0.0114(19)
C19 0.037(2) 0.0359(19) 0.0261(17) -0.0026(14) 0.0194(16) 0.0036(16)
C20 0.0304(17) 0.0310(16) 0.0194(14) -0.0010(12) 0.0118(13) 0.0043(13)
P1 0.0199(5) 0.0309(6) 0.0166(5) 0.0015(4) 0.0068(4) -0.0024(4)
F1 0.0236(11) 0.073(2) 0.0359(13) 0.0119(13) 0.0124(10) -0.0063(12)
F2 0.0386(14) 0.0457(14) 0.0316(12) 0.0144(11) 0.0078(11) -0.0055(11)
F3 0.0540(18) 0.0565(18) 0.0336(13) -0.0161(12) 0.0152(13) 0.0036(14)
C23 0.089(13) 0.048(5) 0.086(11) 0.003(5) 0.067(11) 0.007(6)
Cl1 0.153(3) 0.106(3) 0.119(3) 0.015(2) 0.070(3) 0.067(3)
Cl2 0.153(3) 0.106(3) 0.119(3) 0.015(2) 0.070(3) 0.067(3)

loop_
_atom_type_symbol
_atom_type_description
_atom_type_scat_dispersion_real
_atom_type_scat_dispersion_imag
_atom_type_scat_source
C C 0.0033 0.0016 'International Tables Vol C Tables 4.2.6.8 and 6.1.1.4'
H H 0.0000 0.0000 'International Tables Vol C Tables 4.2.6.8 and 6.1.1.4'
N N 0.0061 0.0033 'International Tables Vol C Tables 4.2.6.8 and 6.1.1.4'
F F 0.0171 0.0103 'International Tables Vol C Tables 4.2.6.8 and 6.1.1.4'
P P 0.1023 0.0942 'International Tables Vol C Tables 4.2.6.8 and 6.1.1.4'
S S 0.1246 0.1234 'International Tables Vol C Tables 4.2.6.8 and 6.1.1.4'
Ir Ir -1.4442 7.9887 'International Tables Vol C Tables 4.2.6.8 and 6.1.1.4'
Cl Cl 0.1484 0.1585 'International Tables Vol C Tables 4.2.6.8 and 6.1.1.4'

loop_
_geom_angle_atom_site_label_1
_geom_angle_atom_site_label_2
_geom_angle_atom_site_label_3
_geom_angle
_geom_angle_site_symmetry_1
_geom_angle_site_symmetry_3
C15 Ir1 C15 88.46(19) 2_756 .
C15 Ir1 N2 93.90(12) 2_756 .
C15 Ir1 N2 80.33(13) . .
C15 Ir1 N2 80.33(13) 2_756 2_756
C15 Ir1 N2 93.90(12) . 2_756
N2 Ir1 N2 172.00(16) . 2_756
C15 Ir1 N1 173.71(12) 2_756 .
C15 Ir1 N1 97.32(13) . .
N2 Ir1 N1 89.52(11) . .
N2 Ir1 N1 96.75(11) 2_756 .
C15 Ir1 N1 97.32(13) 2_756 2_756
C15 Ir1 N1 173.71(12) . 2_756
N2 Ir1 N1 96.75(11) . 2_756
N2 Ir1 N1 89.52(11) 2_756 2_756
N1 Ir1 N1 77.01(16) . 2_756
C7A S1 C6 99.6(3) . .
C7A S1 C7B 35.6(5) . .
C6 S1 C7B 100.1(5) . .
C5 N1 C1 118.5(3) . .
C5 N1 Ir1 126.7(2) . .
C1 N1 Ir1 114.8(2) . .
C14 N2 C10 119.5(3) . .
C14 N2 Ir1 124.9(3) . .
C10 N2 Ir1 115.5(2) . .
N1 C1 C2 123.2(3) . .
N1 C1 C1 116.72(19) . 2_756
C2 C1 C1 120.1(2) . 2_756
C1 C2 C3 116.9(3) . .
C1 C2 C6 119.5(3) . .
C3 C2 C6 123.5(3) . .
C4 C3 C2 119.7(3) . .
C4 C3 H3 120.1 . .
C2 C3 H3 120.1 . .
C3 C4 C5 119.1(4) . .
C3 C4 H4 120.4 . .
C5 C4 H4 120.4 . .
N1 C5 C4 122.4(4) . .
N1 C5 H5 118.8 . .
C4 C5 H5 118.8 . .
C6 C6 C2 120.3(2) 2_756 .
C6 C6 S1 121.92(14) 2_756 .
C2 C6 S1 117.7(3) . .
C8A C7A S1 110.9(5) . .
C8A C7A H7A 109.5 . .
S1 C7A H7A 109.5 . .
C8A C7A H7B 109.5 . .
S1 C7A H7B 109.5 . .
H7A C7A H7B 108.0 . .
C9A C8A C7A 111.5(7) . .
C9A C8A H8A 109.3 . .
C7A C8A H8A 109.3 . .
C9A C8A H8B 109.3 . .
C7A C8A H8B 109.3 . .
H8A C8A H8B 108.0 . .
N3A C9A C8A 167.0(14) . .
C8B C7B S1 108.6(9) . .
C8B C7B H7C 110.0 . .
S1 C7B H7C 110.0 . .
C8B C7B H7D 110.0 . .
S1 C7B H7D 110.0 . .
H7C C7B H7D 108.3 . .
C9B C8B C7B 111.4(7) . .
C9B C8B H8C 109.3 . .
C7B C8B H8C 109.3 . .
C9B C8B H8D 109.3 . .
C7B C8B H8D 109.3 . .
H8C C8B H8D 108.0 . .
N3B C9B C8B 167.2(17) . .
N2 C10 C11 120.0(4) . .
N2 C10 C16 114.5(3) . .
C11 C10 C16 125.4(4) . .
C12 C11 C10 119.9(4) . .
C12 C11 H11 120.0 . .
C10 C11 H11 120.0 . .
C13 C12 C11 119.4(4) . .
C13 C12 H12 120.3 . .
C11 C12 H12 120.3 . .
C12 C13 C14 118.4(4) . .
C12 C13 H13 120.8 . .
C14 C13 H13 120.8 . .
N2 C14 C13 122.7(4) . .
N2 C14 H14 118.6 . .
C13 C14 H14 118.6 . .
C16 C15 C20 116.5(3) . .
C16 C15 Ir1 115.0(2) . .
C20 C15 Ir1 128.5(3) . .
C17 C16 C15 121.5(3) . .
C17 C16 C10 123.9(3) . .
C15 C16 C10 114.6(3) . .
C18 C17 C16 120.3(4) . .
C18 C17 H17 119.8 . .
C16 C17 H17 119.8 . .
C17 C18 C19 119.4(4) . .
C17 C18 H18 120.3 . .
C19 C18 H18 120.3 . .
C20 C19 C18 120.1(4) . .
C20 C19 H19 119.9 . .
C18 C19 H19 119.9 . .
C19 C20 C15 122.0(3) . .
C19 C20 H20 119.0 . .
C15 C20 H20 119.0 . .
F2 P1 F2 180.00(17) . 7_656
F2 P1 F3 90.17(16) . 7_656
F2 P1 F3 89.83(16) 7_656 7_656
F2 P1 F3 89.83(16) . .
F2 P1 F3 90.17(16) 7_656 .
F3 P1 F3 180.000(1) 7_656 .
F2 P1 F1 90.11(15) . 7_656
F2 P1 F1 89.89(15) 7_656 7_656
F3 P1 F1 89.76(17) 7_656 7_656
F3 P1 F1 90.24(17) . 7_656
F2 P1 F1 89.89(15) . .
F2 P1 F1 90.11(15) 7_656 .
F3 P1 F1 90.24(17) 7_656 .
F3 P1 F1 89.76(17) . .
F1 P1 F1 180.0 7_656 .
Cl2 C23 Cl1 118.7(7) . .
Cl2 C23 H23A 107.6 . .
Cl1 C23 H23A 107.6 . .
Cl2 C23 H23B 107.6 . .
Cl1 C23 H23B 107.6 . .
H23A C23 H23B 107.1 . .

loop_
_geom_bond_atom_site_label_1
_geom_bond_atom_site_label_2
_geom_bond_distance
_geom_bond_site_symmetry_2
Ir1 C15 2.009(3) 2_756
Ir1 C15 2.009(3) .
Ir1 N2 2.048(3) .
Ir1 N2 2.048(3) 2_756
Ir1 N1 2.137(3) .
Ir1 N1 2.137(3) 2_756
S1 C7A 1.802(7) .
S1 C6 1.812(4) .
S1 C7B 1.815(12) .
N1 C5 1.328(5) .
N1 C1 1.356(4) .
N2 C14 1.340(5) .
N2 C10 1.357(5) .
C1 C2 1.392(5) .
C1 C1 1.441(7) 2_756
C2 C3 1.413(5) .
C2 C6 1.446(5) .
C3 C4 1.372(6) .
C3 H3 0.9500 .
C4 C5 1.396(5) .
C4 H4 0.9500 .
C5 H5 0.9500 .
C6 C6 1.375(9) 2_756
C7A C8A 1.528(10) .
C7A H7A 0.9900 .
C7A H7B 0.9900 .
C8A C9A 1.478(10) .
C8A H8A 0.9900 .
C8A H8B 0.9900 .
C9A N3A 1.139(16) .
C7B C8B 1.528(10) .
C7B H7C 0.9900 .
C7B H7D 0.9900 .
C8B C9B 1.478(10) .
C8B H8C 0.9900 .
C8B H8D 0.9900 .
C9B N3B 1.139(16) .
C10 C11 1.394(5) .
C10 C16 1.468(5) .
C11 C12 1.383(6) .
C11 H11 0.9500 .
C12 C13 1.376(7) .
C12 H12 0.9500 .
C13 C14 1.383(5) .
C13 H13 0.9500 .
C14 H14 0.9500 .
C15 C16 1.404(5) .
C15 C20 1.409(5) .
C16 C17 1.390(6) .
C17 C18 1.383(6) .
C17 H17 0.9500 .
C18 C19 1.390(6) .
C18 H18 0.9500 .
C19 C20 1.377(5) .
C19 H19 0.9500 .
C20 H20 0.9500 .
P1 F2 1.590(2) .
P1 F2 1.590(2) 7_656
P1 F3 1.592(3) 7_656
P1 F3 1.592(3) .
P1 F1 1.600(3) 7_656
P1 F1 1.600(3) .
C23 Cl2 1.795(13) .
C23 Cl1 1.818(15) .
C23 H23A 0.9900 .
C23 H23B 0.9900 .

loop_
_geom_torsion_atom_site_label_1
_geom_torsion_atom_site_label_2
_geom_torsion_atom_site_label_3
_geom_torsion_atom_site_label_4
_geom_torsion
_geom_torsion_site_symmetry_1
_geom_torsion_site_symmetry_4
C15 Ir1 N1 C5 155.9(9) 2_756 .
C15 Ir1 N1 C5 -0.9(3) . .
N2 Ir1 N1 C5 -81.1(3) . .
N2 Ir1 N1 C5 93.9(3) 2_756 .
N1 Ir1 N1 C5 -178.1(4) 2_756 .
C15 Ir1 N1 C1 -25.9(11) 2_756 .
C15 Ir1 N1 C1 177.3(2) . .
N2 Ir1 N1 C1 97.1(2) . .
N2 Ir1 N1 C1 -87.9(2) 2_756 .
N1 Ir1 N1 C1 0.05(16) 2_756 .
C15 Ir1 N2 C14 91.4(3) 2_756 .
C15 Ir1 N2 C14 179.2(3) . .
N2 Ir1 N2 C14 135.0(3) 2_756 .
N1 Ir1 N2 C14 -83.3(3) . .
N1 Ir1 N2 C14 -6.4(3) 2_756 .
C15 Ir1 N2 C10 -84.5(3) 2_756 .
C15 Ir1 N2 C10 3.2(3) . .
N2 Ir1 N2 C10 -41.0(3) 2_756 .
N1 Ir1 N2 C10 100.7(3) . .
N1 Ir1 N2 C10 177.6(3) 2_756 .
C5 N1 C1 C2 -2.3(5) . .
Ir1 N1 C1 C2 179.4(2) . .
C5 N1 C1 C1 178.2(3) . 2_756
Ir1 N1 C1 C1 -0.1(4) . 2_756
N1 C1 C2 C3 0.9(5) . .
C1 C1 C2 C3 -179.6(4) 2_756 .
N1 C1 C2 C6 -179.5(3) . .
C1 C1 C2 C6 -0.1(5) 2_756 .
C1 C2 C3 C4 1.0(5) . .
C6 C2 C3 C4 -178.6(3) . .
C2 C3 C4 C5 -1.3(6) . .
C1 N1 C5 C4 1.9(5) . .
Ir1 N1 C5 C4 -180.0(3) . .
C3 C4 C5 N1 -0.1(6) . .
C1 C2 C6 C6 -2.2(6) . 2_756
C3 C2 C6 C6 177.3(4) . 2_756
C1 C2 C6 S1 -179.2(2) . .
C3 C2 C6 S1 0.3(4) . .
C7A S1 C6 C6 71.3(5) . 2_756
C7B S1 C6 C6 107.4(6) . 2_756
C7A S1 C6 C2 -111.8(4) . .
C7B S1 C6 C2 -75.7(5) . .
C6 S1 C7A C8A 73.7(6) . .
C7B S1 C7A C8A -20.2(9) . .
S1 C7A C8A C9A 166.6(8) . .
C7A C8A C9A N3A -29(9) . .
C7A S1 C7B C8B 11.4(8) . .
C6 S1 C7B C8B -81.1(9) . .
S1 C7B C8B C9B -169.4(11) . .
C7B C8B C9B N3B -85(16) . .
C14 N2 C10 C11 -1.4(6) . .
Ir1 N2 C10 C11 174.8(3) . .
C14 N2 C10 C16 179.6(3) . .
Ir1 N2 C10 C16 -4.2(4) . .
N2 C10 C11 C12 0.2(7) . .
C16 C10 C11 C12 179.0(4) . .
C10 C11 C12 C13 1.2(8) . .
C11 C12 C13 C14 -1.3(7) . .
C10 N2 C14 C13 1.3(6) . .
Ir1 N2 C14 C13 -174.5(3) . .
C12 C13 C14 N2 0.0(6) . .
C15 Ir1 C15 C16 92.6(3) 2_756 .
N2 Ir1 C15 C16 -1.6(3) . .
N2 Ir1 C15 C16 172.8(3) 2_756 .
N1 Ir1 C15 C16 -89.8(3) . .
N1 Ir1 C15 C16 -64.3(11) 2_756 .
C15 Ir1 C15 C20 -89.3(3) 2_756 .
N2 Ir1 C15 C20 176.5(3) . .
N2 Ir1 C15 C20 -9.1(3) 2_756 .
N1 Ir1 C15 C20 88.2(3) . .
N1 Ir1 C15 C20 113.7(10) 2_756 .
C20 C15 C16 C17 0.4(6) . .
Ir1 C15 C16 C17 178.7(4) . .
C20 C15 C16 C10 -178.4(3) . .
Ir1 C15 C16 C10 -0.1(4) . .
N2 C10 C16 C17 -175.9(4) . .
C11 C10 C16 C17 5.2(7) . .
N2 C10 C16 C15 2.9(5) . .
C11 C10 C16 C15 -176.0(4) . .
C15 C16 C17 C18 -0.7(7) . .
C10 C16 C17 C18 178.0(5) . .
C16 C17 C18 C19 0.8(8) . .
C17 C18 C19 C20 -0.5(7) . .
C18 C19 C20 C15 0.2(7) . .
C16 C15 C20 C19 -0.1(6) . .
Ir1 C15 C20 C19 -178.1(3) . .
